data_2101001
loop_
_publ_author_name
'Duke, N. E. C.'
'Codding, P. W.'

_publ_section_title
;
 Structural and molecular modeling studies of quinazolinone
 anticonvulsants
;
_journal_issue 4
_journal_name_full 'Acta Crystallographica Section B'
_journal_page_first 719
_journal_page_last 726
_journal_paper_doi 10.1107/S0108768193000576
_journal_volume 49
_journal_year 1993
_chemical_formula_sum 'C21 H15 N3 O2'
_chemical_formula_weight 341.37
_space_group_crystal_system monoclinic
_space_group_IT_number 4
_space_group_name_Hall 'P 2yb'
_space_group_name_H-M_alt 'P 1 21 1'
_cell_angle_alpha 90.
_cell_angle_beta 90.470(10)
_cell_angle_gamma 90.
_cell_formula_units_Z 2
_cell_length_a 12.1646(5)
_cell_length_b 5.5988(2)
_cell_length_c 12.389(2)
_cell_volume 843.75(14)
_diffrn_radiation_type Cu
_diffrn_radiation_wavelength 1.5418
_exptl_absorpt_coefficient_mu 0.731
_exptl_crystal_density_diffrn 1.35
_cod_data_source_file hh0630.cif
_cod_data_source_block hh0630a
_cod_original_cell_volume 843.80(10)
_cod_original_sg_symbol_Hall 'P 2y1'
_cod_database_code 2101001

loop_
_space_group_symop_id
_space_group_symop_operation_xyz
1 x,y,z
2 -x,y+1/2,-z

loop_
_atom_site_label
_atom_site_type_symbol
_atom_site_fract_x
_atom_site_fract_y
_atom_site_fract_z
_atom_site_attached_hydrogens
N(1) N .57270(10) .3894 .23550(10) 1
C(2) C .68260(10) .4179(7) .24150(10) 0
N(3) N .74130(10) .2696(6) .31050(10) 0
C(4) C .6934(2) .0845(7) .3708(2) 0
O(5) O .74870(10) -.0332(6) .43390(10) 0
C(6) C .5748(2) .0487(7) .35300(10) 0
C(7) C .5208(2) -.1393(8) .4037(2) 1
C(8) C .4091(2) -.1680(8) .3877(2) 1
C(9) C .3515(2) -.0051(9) .3238(2) 1
C(10) C .4032(2) .1821(8) .2741(2) 1
C(11) C .5174(2) .2077(7) .28730(10) 0
C(12) C .73210(10) .5916(8) .1786(2) 1
C(13) C .6709(2) .7371(8) .1081(2) 0
O(14) O .56660(10) .7315(6) .10080(10) 0
C(15) C .7276(2) .9120(7) .0359(2) 0
C(16) C .6691(2) 1.1078(9) -.0014(2) 1
C(17) C .7194(3) 1.2698(10) -.0675(2) 1
N(18) N .8225(3) 1.2508(10) -.1007(2) 0
C(19) C .8783(2) 1.0595(12) -.0668(3) 1
C(20) C .8350(2) .8864(9) .0017(2) 1
C(21) C .85960(10) .3013(6) .32270(10) 0
C(22) C .8993(2) .4833(7) .3869(2) 1
C(23) C 1.0130(2) .5082(8) .3989(2) 1
C(24) C 1.0825(2) .3521(9) .3476(2) 1
C(25) C 1.0421(2) .1727(9) .2836(2) 1
C(26) C .9283(2) .1460(8) .2708(2) 1

loop_
_geom_angle_atom_site_label_1
_geom_angle_atom_site_label_2
_geom_angle_atom_site_label_3
_geom_angle
C(2) N(1) C(11) 123.3(2)
N(1) C(2) N(3) 118.0(2)
C(2) N(3) C(4) 123.7(2)
C(2) N(3) C(21) 119.6(2)
C(4) N(3) C(21) 116.6(2)
C(2) C(12) C(13) 121.7(2)
C(12) C(13) O(14) 123.7(3)
C(12) C(13) C(15) 120.4
O(14) C(13) C(15) 115.9(3)

loop_
_geom_bond_atom_site_label_1
_geom_bond_atom_site_label_2
_geom_bond_distance
C(11) N(1) 1.381(3)
N(1) C(2) 1.347(2)
C(2) C(12) 1.388(5)
C(12) C(13) 1.403(4)
C(13) O(14) 1.272(2)

loop_
_cod_changelog_entry_id
_cod_changelog_entry_author
_cod_changelog_entry_date
_cod_changelog_entry_text
1 'Vaitkus, Antanas' 2017-08-01T18:36:17+03:00
;
 Marked attached hydrogen atoms.
;
2 'Vaitkus, Antanas' 2017-08-01T18:55:40+03:00
;
 Updated space group information and added the symmetry operation list.
;
3 'Vaitkus, Antanas' 2024-12-11T16:12:30+02:00
;
 Added the '_atom_site_type_symbol' data item.
;
